data_2222423
loop_
_publ_author_name
'Zhang, Jian'
'XiaHou, Guo-Lun'
'Zhang, Sheng-Sen'
'Zeng, Jing'

_publ_section_title
;(<i>E</i>)-<i>N</i>'-(5-Chloro-2-hydroxybenzylidene)-4-(8-quinolyloxy)butanohydrazide
 monohydrate
;
_journal_coeditor_code PK2173
_journal_issue 7
_journal_name_full 'Acta Crystallographica Section E'
_journal_page_first o1695
_journal_page_last o1696
_journal_paper_doi 10.1107/S1600536809023733
_journal_volume 65
_journal_year 2009
_chemical_formula_iupac 'C20 H18 Cl N3 O3, H2 O'
_chemical_formula_moiety 'C20 H18 Cl N3 O3, H2 O'
_chemical_formula_sum 'C20 H20 Cl N3 O4'
_chemical_formula_weight 401.84
_chemical_name_systematic
;
(<i>E</i>)-<i>N</i>'-(5-Chloro-2-hydroxybenzylidene)-4-(8-
quinolyloxy)butanohydrazide monohydrate
;
_space_group_IT_number 9
_symmetry_cell_setting monoclinic
_symmetry_space_group_name_Hall 'C -2yc'
_symmetry_space_group_name_H-M 'C 1 c 1'
_atom_sites_solution_hydrogens geom
_atom_sites_solution_primary direct
_atom_sites_solution_secondary difmap
_audit_creation_method SHELXL-97
_cell_angle_alpha 90.00
_cell_angle_beta 96.970(12)
_cell_angle_gamma 90.00
_cell_formula_units_Z 8
_cell_length_a 11.167(3)
_cell_length_b 11.150(3)
_cell_length_c 30.909(10)
_cell_measurement_reflns_used 2234
_cell_measurement_temperature 295(2)
_cell_measurement_theta_max 18.84
_cell_measurement_theta_min 2.62
_cell_volume 3820.1(19)
_computing_cell_refinement 'SAINT (Bruker, 2007)'
_computing_data_collection 'SMART (Bruker, 2007)'
_computing_data_reduction 'SAINT (Bruker, 2007)'
_computing_molecular_graphics 'SHELXTL (Sheldrick, 2008)'
_computing_publication_material 'SHELXTL (Sheldrick, 2008)'
_computing_structure_refinement 'SHELXL97 (Sheldrick, 2008)'
_computing_structure_solution 'SHELXS97 (Sheldrick, 2008)'
_diffrn_ambient_temperature 295(2)
_diffrn_measured_fraction_theta_full 0.997
_diffrn_measured_fraction_theta_max 0.997
_diffrn_measurement_device_type 'Bruker SMART CCD area-detector'
_diffrn_measurement_method '\f and \w'
_diffrn_radiation_monochromator graphite
_diffrn_radiation_source 'fine-focus sealed tube'
_diffrn_radiation_type MoK\a
_diffrn_radiation_wavelength 0.71073
_diffrn_reflns_av_R_equivalents 0.0926
_diffrn_reflns_av_sigmaI/netI 0.1074
_diffrn_reflns_limit_h_max 13
_diffrn_reflns_limit_h_min -13
_diffrn_reflns_limit_k_max 13
_diffrn_reflns_limit_k_min -12
_diffrn_reflns_limit_l_max 36
_diffrn_reflns_limit_l_min -32
_diffrn_reflns_number 17043
_diffrn_reflns_theta_full 25.04
_diffrn_reflns_theta_max 25.04
_diffrn_reflns_theta_min 1.33
_diffrn_standards_number 0
_exptl_absorpt_coefficient_mu 0.232
_exptl_absorpt_correction_T_max 0.977
_exptl_absorpt_correction_T_min 0.929
_exptl_absorpt_correction_type multi-scan
_exptl_absorpt_process_details '(SADABS; Sheldrick, 1996)'
_exptl_crystal_colour yellow
_exptl_crystal_density_diffrn 1.397
_exptl_crystal_density_method 'not measured'
_exptl_crystal_description block
_exptl_crystal_F_000 1680
_exptl_crystal_size_max 0.32
_exptl_crystal_size_mid 0.15
_exptl_crystal_size_min 0.10
_refine_diff_density_max 0.336
_refine_diff_density_min -0.315
_refine_ls_abs_structure_details 'Flack (1983), 2525 Friedel pairs'
_refine_ls_abs_structure_Flack 0.08(13)
_refine_ls_extinction_method none
_refine_ls_goodness_of_fit_ref 1.024
_refine_ls_hydrogen_treatment constr
_refine_ls_matrix_type full
_refine_ls_number_parameters 508
_refine_ls_number_reflns 5912
_refine_ls_number_restraints 2
_refine_ls_restrained_S_all 1.024
_refine_ls_R_factor_all 0.1196
_refine_ls_R_factor_gt 0.0791
_refine_ls_shift/su_max 0.000
_refine_ls_shift/su_mean 0.000
_refine_ls_structure_factor_coef Fsqd
_refine_ls_weighting_details 'calc w=1/[\s^2^(Fo^2^)+(0.08P)^2^+4.5P] where P=(Fo^2^+2Fc^2^)/3'
_refine_ls_weighting_scheme calc
_refine_ls_wR_factor_gt 0.1754
_refine_ls_wR_factor_ref 0.1983
_reflns_number_gt 3796
_reflns_number_total 5912
_reflns_threshold_expression >2\s(I)
_cod_data_source_file pk2173.cif
_cod_data_source_block I
_cod_depositor_comments
;
The following automatic conversions were performed:
'_symmetry_cell_setting' value 'Monoclinic' changed to 'monoclinic'
according to '/home/saulius/struct/CIF-dictionaries/cif_core.dic'
dictionary named 'cif_core.dic' version 2.4.1 from 2010-06-29.

Automatic conversion script
Id: cif_fix_enum 1527 2010-12-29 10:47:43Z saulius 

The following automatic conversions were performed:

'_symmetry_cell_setting' value 'Monoclinic' changed to 'monoclinic'
according to /home/saulius/struct/CIF-dictionaries/cif_core.dic
dictionary named 'cif_core.dic' version 2.4.1 from 2010-06-29.

Automatic conversion script
Id: cif_fix_values 1715 2011-07-08 13:25:40Z adriana 
;
_cod_original_cell_volume 3820(2)
_cod_original_sg_symbol_H-M 'C c'
_cod_database_code 2222423
_cod_database_fobs_code 2222423

loop_
_symmetry_equiv_pos_as_xyz
'x, y, z'
'x, -y, z+1/2'
'x+1/2, y+1/2, z'
'x+1/2, -y+1/2, z+1/2'

loop_
_atom_site_type_symbol
_atom_site_label
_atom_site_fract_x
_atom_site_fract_y
_atom_site_fract_z
_atom_site_U_iso_or_equiv
_atom_site_adp_type
_atom_site_calc_flag
_atom_site_refinement_flags
_atom_site_occupancy
_atom_site_disorder_assembly
_atom_site_disorder_group
Cl Cl1 0.3021(2) 0.92993(19) -0.10155(8) 0.0771(7) Uani d . 1 . .
Cl Cl2 1.56704(19) 0.7328(2) 0.70372(8) 0.0731(7) Uani d . 1 . .
N N1 1.1629(5) 0.0908(5) 0.18110(18) 0.0446(15) Uani d . 1 . .
N N2 0.5924(6) 0.4429(6) 0.0353(2) 0.0564(17) Uani d . 1 . .
H H2 0.5800 0.4886 0.0568 0.068 Uiso calc R 1 . .
N N3 0.5489(5) 0.4771(6) -0.0078(2) 0.0513(16) Uani d . 1 . .
N N4 0.6334(6) -0.0301(6) 0.4222(2) 0.0503(16) Uani d . 1 . .
N N5 1.0354(6) 0.4892(6) 0.5686(2) 0.0535(17) Uani d . 1 . .
H H5 1.0744 0.5082 0.5472 0.064 Uiso calc R 1 . .
N N6 1.0823(5) 0.5171(6) 0.6110(2) 0.0520(17) Uani d . 1 . .
O O1 0.9426(4) 0.1745(5) 0.16115(17) 0.0575(14) Uani d . 1 . .
O O2 0.6701(6) 0.2718(6) 0.0137(2) 0.0782(19) Uani d . 1 . .
O O3 0.4881(6) 0.4409(5) -0.09162(19) 0.0696(17) Uani d . 1 . .
H H3 0.5252 0.4267 -0.0676 0.084 Uiso calc R 1 . .
O O4 0.7248(5) 0.1826(4) 0.44221(16) 0.0518(13) Uani d . 1 . .
O O5 0.8704(6) 0.4003(6) 0.59010(19) 0.079(2) Uani d . 1 . .
O O6 1.0749(5) 0.5481(6) 0.69511(19) 0.0669(16) Uani d . 1 . .
H H6 1.0486 0.5333 0.6697 0.100 Uiso calc R 1 . .
O O7 1.1208(5) 0.1480(5) 0.08981(17) 0.0670(16) Uani d . 1 . .
H H29 1.1252 0.1199 0.1155 0.100 Uiso d R 1 . .
H H30 1.1950 0.1587 0.0878 0.100 Uiso d R 1 . .
O O8 0.7190(5) -0.0214(6) 0.51354(18) 0.0719(17) Uani d . 1 . .
H H31 0.6910 -0.0115 0.4869 0.108 Uiso d R 1 . .
H H32 0.7045 -0.0963 0.5137 0.108 Uiso d R 1 . .
C C1 0.9739(7) 0.1482(7) 0.2040(2) 0.0491(19) Uani d . 1 . .
C C2 0.9014(7) 0.1634(7) 0.2365(3) 0.052(2) Uani d . 1 . .
H H2A 0.8245 0.1956 0.2299 0.062 Uiso calc R 1 . .
C C3 0.9426(7) 0.1306(7) 0.2795(3) 0.0494(19) Uani d . 1 . .
H H3A 0.8926 0.1405 0.3012 0.059 Uiso calc R 1 . .
C C4 1.0553(7) 0.0845(7) 0.2896(2) 0.054(2) Uani d . 1 . .
H H4 1.0814 0.0616 0.3182 0.065 Uiso calc R 1 . .
C C5 1.1329(6) 0.0711(7) 0.2572(2) 0.0494(19) Uani d . 1 . .
C C6 1.2504(7) 0.0246(7) 0.2659(3) 0.0471(18) Uani d . 1 . .
H H6A 1.2801 0.0017 0.2941 0.057 Uiso calc R 1 . .
C C7 1.3212(7) 0.0129(7) 0.2331(2) 0.050(2) Uani d . 1 . .
H H7 1.3993 -0.0172 0.2384 0.060 Uiso calc R 1 . .
C C8 1.2709(7) 0.0487(7) 0.1908(3) 0.053(2) Uani d . 1 . .
H H8 1.3189 0.0413 0.1683 0.064 Uiso calc R 1 . .
C C9 1.0930(6) 0.1029(6) 0.2136(2) 0.0402(17) Uani d . 1 . .
C C10 0.8271(7) 0.2281(7) 0.1500(2) 0.0493(19) Uani d . 1 . .
H H10A 0.8222 0.3022 0.1661 0.059 Uiso calc R 1 . .
H H10B 0.7647 0.1744 0.1577 0.059 Uiso calc R 1 . .
C C11 0.8075(7) 0.2541(7) 0.1009(2) 0.051(2) Uani d . 1 . .
H H11A 0.8709 0.3061 0.0930 0.061 Uiso calc R 1 . .
H H11B 0.8095 0.1799 0.0847 0.061 Uiso calc R 1 . .
C C12 0.6870(7) 0.3139(8) 0.0903(2) 0.058(2) Uani d . 1 . .
H H12A 0.6257 0.2627 0.1003 0.070 Uiso calc R 1 . .
H H12B 0.6876 0.3885 0.1065 0.070 Uiso calc R 1 . .
C C13 0.6523(7) 0.3405(8) 0.0430(3) 0.056(2) Uani d . 1 . .
C C14 0.4998(7) 0.5818(7) -0.0120(2) 0.0495(19) Uani d . 1 . .
H H14 0.4960 0.6297 0.0125 0.059 Uiso calc R 1 . .
C C15 0.4508(6) 0.6247(6) -0.0543(2) 0.0401(16) Uani d . 1 . .
C C16 0.4452(7) 0.5569(7) -0.0923(3) 0.055(2) Uani d . 1 . .
C C17 0.3957(8) 0.6009(7) -0.1314(3) 0.055(2) Uani d . 1 . .
H H17 0.3913 0.5530 -0.1562 0.067 Uiso calc R 1 . .
C C18 0.3512(7) 0.7182(8) -0.1345(3) 0.057(2) Uani d . 1 . .
H H18 0.3180 0.7498 -0.1611 0.068 Uiso calc R 1 . .
C C19 0.3579(6) 0.7847(7) -0.0974(3) 0.0482(19) Uani d . 1 . .
C C20 0.4057(7) 0.7447(7) -0.0576(2) 0.0503(19) Uani d . 1 . .
H H20 0.4091 0.7938 -0.0331 0.060 Uiso calc R 1 . .
C C21 0.6857(6) 0.1661(7) 0.3997(2) 0.0416(17) Uani d . 1 . .
C C22 0.6908(7) 0.2486(7) 0.3667(2) 0.0519(19) Uani d . 1 . .
H H22 0.7218 0.3249 0.3731 0.062 Uiso calc R 1 . .
C C23 0.6492(7) 0.2178(8) 0.3234(3) 0.052(2) Uani d . 1 . .
H H23 0.6553 0.2735 0.3014 0.063 Uiso calc R 1 . .
C C24 0.6010(7) 0.1103(8) 0.3132(3) 0.056(2) Uani d . 1 . .
H H24 0.5733 0.0922 0.2843 0.067 Uiso calc R 1 . .
C C25 0.5925(7) 0.0266(7) 0.3452(2) 0.0475(18) Uani d . 1 . .
C C26 0.5430(7) -0.0906(7) 0.3365(3) 0.0495(19) Uani d . 1 . .
H H26 0.5114 -0.1116 0.3083 0.059 Uiso calc R 1 . .
C C27 0.5422(8) -0.1723(7) 0.3701(3) 0.055(2) Uani d . 1 . .
H H27 0.5105 -0.2488 0.3647 0.066 Uiso calc R 1 . .
C C28 0.5896(7) -0.1386(8) 0.4122(3) 0.055(2) Uani d . 1 . .
H H28 0.5906 -0.1951 0.4344 0.066 Uiso calc R 1 . .
C C29 0.6356(6) 0.0495(8) 0.3891(2) 0.0471(19) Uani d . 1 . .
C C30 0.7820(7) 0.2949(7) 0.4533(3) 0.054(2) Uani d . 1 . .
H H30A 0.7255 0.3599 0.4458 0.065 Uiso calc R 1 . .
H H30B 0.8501 0.3055 0.4370 0.065 Uiso calc R 1 . .
C C31 0.8249(7) 0.2981(7) 0.5017(2) 0.0491(19) Uani d . 1 . .
H H31A 0.7567 0.2889 0.5181 0.059 Uiso calc R 1 . .
H H31B 0.8805 0.2325 0.5093 0.059 Uiso calc R 1 . .
C C32 0.8867(8) 0.4158(7) 0.5129(3) 0.058(2) Uani d . 1 . .
H H32A 0.8319 0.4805 0.5031 0.070 Uiso calc R 1 . .
H H32B 0.9564 0.4222 0.4971 0.070 Uiso calc R 1 . .
C C33 0.9273(7) 0.4315(8) 0.5609(3) 0.055(2) Uani d . 1 . .
C C34 1.1874(7) 0.5652(7) 0.6160(2) 0.051(2) Uani d . 1 . .
H H34 1.2261 0.5797 0.5916 0.061 Uiso calc R 1 . .
C C35 1.2463(6) 0.5970(6) 0.6576(2) 0.0432(17) Uani d . 1 . .
C C36 1.1891(7) 0.5900(7) 0.6968(2) 0.0480(19) Uani d . 1 . .
C C37 1.2494(7) 0.6258(8) 0.7354(3) 0.057(2) Uani d . 1 . .
H H37 1.2118 0.6202 0.7606 0.068 Uiso calc R 1 . .
C C38 1.3654(7) 0.6702(7) 0.7381(2) 0.0488(19) Uani d . 1 . .
H H38 1.4055 0.6960 0.7646 0.059 Uiso calc R 1 . .
C C39 1.4200(7) 0.6753(7) 0.7010(3) 0.054(2) Uani d . 1 . .
C C40 1.3609(7) 0.6448(7) 0.6612(3) 0.0502(19) Uani d . 1 . .
H H40 1.3985 0.6563 0.6363 0.060 Uiso calc R 1 . .

loop_
_atom_site_aniso_label
_atom_site_aniso_U_11
_atom_site_aniso_U_22
_atom_site_aniso_U_33
_atom_site_aniso_U_12
_atom_site_aniso_U_13
_atom_site_aniso_U_23
Cl1 0.0964(18) 0.0496(12) 0.0808(16) 0.0246(13) -0.0072(13) 0.0021(11)
Cl2 0.0459(11) 0.0978(17) 0.0739(14) -0.0247(12) 0.0002(10) -0.0134(13)
N1 0.045(4) 0.049(4) 0.038(4) 0.004(3) 0.000(3) 0.001(3)
N2 0.055(4) 0.057(4) 0.055(4) 0.015(3) -0.004(3) 0.001(3)
N3 0.042(4) 0.054(4) 0.055(4) 0.010(3) -0.003(3) 0.008(3)
N4 0.050(4) 0.043(4) 0.056(4) -0.008(3) 0.000(3) -0.004(3)
N5 0.059(4) 0.057(4) 0.044(4) -0.010(3) 0.002(3) -0.017(3)
N6 0.041(4) 0.057(4) 0.055(4) -0.016(3) -0.004(3) -0.007(3)
O1 0.040(3) 0.083(4) 0.049(3) 0.017(3) 0.000(2) 0.002(3)
O2 0.108(5) 0.067(4) 0.057(4) 0.024(4) -0.003(4) -0.006(3)
O3 0.096(5) 0.045(3) 0.064(4) 0.025(3) -0.007(3) -0.009(3)
O4 0.065(3) 0.043(3) 0.045(3) -0.016(3) 0.001(3) -0.005(2)
O5 0.064(4) 0.126(6) 0.048(4) -0.026(4) 0.008(3) -0.018(4)
O6 0.048(3) 0.082(4) 0.070(4) -0.026(3) 0.009(3) -0.002(4)
O7 0.066(4) 0.078(4) 0.056(4) 0.006(3) 0.003(3) -0.004(3)
O8 0.067(4) 0.100(5) 0.049(3) -0.013(3) 0.007(3) -0.001(3)
C1 0.046(5) 0.057(5) 0.044(5) -0.001(4) 0.000(4) 0.015(4)
C2 0.047(4) 0.051(5) 0.058(5) 0.004(4) 0.009(4) -0.010(4)
C3 0.045(5) 0.055(5) 0.049(5) 0.008(4) 0.010(4) -0.001(4)
C4 0.058(5) 0.070(5) 0.034(4) 0.005(4) 0.006(4) -0.002(4)
C5 0.037(4) 0.063(5) 0.048(5) -0.001(4) 0.003(3) -0.004(4)
C6 0.043(4) 0.049(5) 0.048(5) -0.002(4) 0.000(4) 0.003(4)
C7 0.043(4) 0.056(5) 0.049(5) 0.000(4) -0.001(4) -0.013(4)
C8 0.049(5) 0.044(4) 0.068(6) 0.000(4) 0.011(4) -0.002(4)
C9 0.045(4) 0.036(4) 0.039(4) 0.001(3) 0.003(3) 0.002(3)
C10 0.043(4) 0.046(4) 0.056(5) 0.014(4) -0.002(4) 0.001(4)
C11 0.050(5) 0.039(4) 0.063(5) 0.006(4) 0.010(4) 0.007(4)
C12 0.060(5) 0.062(5) 0.048(5) 0.005(4) -0.010(4) 0.004(4)
C13 0.058(5) 0.048(5) 0.058(6) 0.005(4) -0.007(4) 0.007(4)
C14 0.051(4) 0.054(5) 0.042(4) 0.002(4) 0.001(3) -0.003(4)
C15 0.032(4) 0.045(4) 0.042(4) 0.006(3) 0.001(3) -0.004(3)
C16 0.051(5) 0.047(5) 0.066(6) 0.010(4) 0.006(4) -0.003(4)
C17 0.065(5) 0.059(5) 0.042(5) 0.008(4) 0.006(4) -0.012(4)
C18 0.045(5) 0.070(6) 0.052(5) 0.006(4) -0.008(4) 0.006(4)
C19 0.041(4) 0.050(5) 0.053(5) 0.000(3) 0.001(4) 0.000(4)
C20 0.053(5) 0.048(4) 0.050(5) 0.006(4) 0.004(4) -0.002(4)
C21 0.038(4) 0.053(5) 0.033(4) -0.001(3) 0.003(3) -0.005(4)
C22 0.055(5) 0.051(5) 0.046(5) -0.003(4) -0.007(4) -0.008(4)
C23 0.054(5) 0.052(5) 0.052(5) -0.005(4) 0.009(4) -0.007(4)
C24 0.048(4) 0.078(6) 0.043(5) 0.006(4) 0.002(3) 0.007(4)
C25 0.045(4) 0.050(5) 0.046(5) 0.001(4) -0.005(3) -0.004(4)
C26 0.050(5) 0.053(5) 0.042(4) -0.002(4) -0.010(3) -0.007(4)
C27 0.071(6) 0.035(4) 0.058(6) -0.005(4) 0.006(4) -0.012(4)
C28 0.061(5) 0.062(5) 0.043(5) 0.001(4) 0.009(4) 0.006(4)
C29 0.035(4) 0.073(6) 0.033(4) 0.004(4) 0.005(3) 0.005(4)
C30 0.042(4) 0.043(5) 0.078(6) 0.000(3) 0.012(4) 0.001(4)
C31 0.047(4) 0.054(5) 0.043(5) -0.006(4) -0.009(3) -0.008(4)
C32 0.059(5) 0.058(5) 0.055(5) -0.012(4) -0.002(4) -0.014(4)
C33 0.046(5) 0.068(6) 0.050(5) 0.005(4) 0.005(4) -0.014(4)
C34 0.049(5) 0.062(5) 0.042(5) 0.000(4) 0.004(4) 0.001(4)
C35 0.044(4) 0.038(4) 0.047(4) -0.003(3) 0.002(3) -0.003(3)
C36 0.050(5) 0.044(4) 0.049(5) 0.004(3) 0.004(4) 0.000(4)
C37 0.057(5) 0.074(6) 0.040(5) -0.004(4) 0.010(4) -0.003(4)
C38 0.042(4) 0.063(5) 0.041(4) 0.003(4) 0.004(3) -0.002(4)
C39 0.049(5) 0.062(5) 0.050(5) -0.006(4) 0.007(4) 0.000(4)
C40 0.050(5) 0.055(5) 0.045(5) -0.010(4) 0.002(4) 0.004(4)

loop_
_atom_type_symbol
_atom_type_description
_atom_type_scat_dispersion_real
_atom_type_scat_dispersion_imag
_atom_type_scat_source
C C 0.0033 0.0016 'International Tables Vol C Tables 4.2.6.8 and 6.1.1.4'
H H 0.0000 0.0000 'International Tables Vol C Tables 4.2.6.8 and 6.1.1.4'
N N 0.0061 0.0033 'International Tables Vol C Tables 4.2.6.8 and 6.1.1.4'
O O 0.0106 0.0060 'International Tables Vol C Tables 4.2.6.8 and 6.1.1.4'
Cl Cl 0.1484 0.1585 'International Tables Vol C Tables 4.2.6.8 and 6.1.1.4'

loop_
_geom_angle_atom_site_label_1
_geom_angle_atom_site_label_2
_geom_angle_atom_site_label_3
_geom_angle_site_symmetry_1
_geom_angle_site_symmetry_3
_geom_angle
_geom_angle_publ_flag
C8 N1 C9 . . 118.1(6) ?
C13 N2 N3 . . 120.5(7) ?
C13 N2 H2 . . 119.7 ?
N3 N2 H2 . . 119.7 ?
C14 N3 N2 . . 115.7(6) ?
C28 N4 C29 . . 117.4(7) ?
C33 N5 N6 . . 119.6(6) ?
C33 N5 H5 . . 120.2 ?
N6 N5 H5 . . 120.2 ?
C34 N6 N5 . . 116.2(6) ?
C1 O1 C10 . . 116.4(6) ?
C16 O3 H3 . . 109.5 ?
C21 O4 C30 . . 115.9(6) ?
C36 O6 H6 . . 109.5 ?
H29 O7 H30 . . 100.0 ?
H31 O8 H32 . . 95.0 ?
O1 C1 C2 . . 125.5(7) ?
O1 C1 C9 . . 113.9(6) ?
C2 C1 C9 . . 120.6(7) ?
C1 C2 C3 . . 120.4(7) ?
C1 C2 H2A . . 119.8 ?
C3 C2 H2A . . 119.8 ?
C4 C3 C2 . . 120.4(7) ?
C4 C3 H3A . . 119.8 ?
C2 C3 H3A . . 119.8 ?
C3 C4 C5 . . 120.5(7) ?
C3 C4 H4 . . 119.8 ?
C5 C4 H4 . . 119.8 ?
C6 C5 C4 . . 122.9(7) ?
C6 C5 C9 . . 117.0(6) ?
C4 C5 C9 . . 120.1(7) ?
C7 C6 C5 . . 120.3(7) ?
C7 C6 H6A . . 119.9 ?
C5 C6 H6A . . 119.9 ?
C6 C7 C8 . . 117.3(7) ?
C6 C7 H7 . . 121.4 ?
C8 C7 H7 . . 121.4 ?
N1 C8 C7 . . 124.7(7) ?
N1 C8 H8 . . 117.7 ?
C7 C8 H8 . . 117.7 ?
N1 C9 C5 . . 122.7(6) ?
N1 C9 C1 . . 119.3(6) ?
C5 C9 C1 . . 118.0(6) ?
O1 C10 C11 . . 109.6(6) ?
O1 C10 H10A . . 109.8 ?
C11 C10 H10A . . 109.8 ?
O1 C10 H10B . . 109.8 ?
C11 C10 H10B . . 109.8 ?
H10A C10 H10B . . 108.2 ?
C12 C11 C10 . . 108.5(6) ?
C12 C11 H11A . . 110.0 ?
C10 C11 H11A . . 110.0 ?
C12 C11 H11B . . 110.0 ?
C10 C11 H11B . . 110.0 ?
H11A C11 H11B . . 108.4 ?
C13 C12 C11 . . 114.9(7) ?
C13 C12 H12A . . 108.5 ?
C11 C12 H12A . . 108.5 ?
C13 C12 H12B . . 108.5 ?
C11 C12 H12B . . 108.5 ?
H12A C12 H12B . . 107.5 ?
O2 C13 N2 . . 122.0(8) ?
O2 C13 C12 . . 123.7(7) ?
N2 C13 C12 . . 114.2(8) ?
N3 C14 C15 . . 120.2(7) ?
N3 C14 H14 . . 119.9 ?
C15 C14 H14 . . 119.9 ?
C16 C15 C20 . . 118.1(7) ?
C16 C15 C14 . . 124.1(7) ?
C20 C15 C14 . . 117.8(6) ?
C17 C16 O3 . . 117.2(7) ?
C17 C16 C15 . . 121.7(7) ?
O3 C16 C15 . . 121.1(7) ?
C16 C17 C18 . . 120.1(7) ?
C16 C17 H17 . . 119.9 ?
C18 C17 H17 . . 119.9 ?
C19 C18 C17 . . 118.0(7) ?
C19 C18 H18 . . 121.0 ?
C17 C18 H18 . . 121.0 ?
C20 C19 C18 . . 124.2(7) ?
C20 C19 Cl1 . . 118.2(6) ?
C18 C19 Cl1 . . 117.6(6) ?
C19 C20 C15 . . 117.9(7) ?
C19 C20 H20 . . 121.0 ?
C15 C20 H20 . . 121.0 ?
O4 C21 C22 . . 126.4(7) ?
O4 C21 C29 . . 114.7(6) ?
C22 C21 C29 . . 118.9(7) ?
C21 C22 C23 . . 120.2(7) ?
C21 C22 H22 . . 119.9 ?
C23 C22 H22 . . 119.9 ?
C24 C23 C22 . . 121.5(8) ?
C24 C23 H23 . . 119.2 ?
C22 C23 H23 . . 119.2 ?
C23 C24 C25 . . 120.0(8) ?
C23 C24 H24 . . 120.0 ?
C25 C24 H24 . . 120.0 ?
C24 C25 C29 . . 121.8(8) ?
C24 C25 C26 . . 122.9(7) ?
C29 C25 C26 . . 115.3(7) ?
C27 C26 C25 . . 119.8(7) ?
C27 C26 H26 . . 120.1 ?
C25 C26 H26 . . 120.1 ?
C26 C27 C28 . . 119.1(7) ?
C26 C27 H27 . . 120.4 ?
C28 C27 H27 . . 120.4 ?
N4 C28 C27 . . 123.4(7) ?
N4 C28 H28 . . 118.3 ?
C27 C28 H28 . . 118.3 ?
N4 C29 C25 . . 124.9(7) ?
N4 C29 C21 . . 117.5(6) ?
C25 C29 C21 . . 117.6(7) ?
O4 C30 C31 . . 109.6(6) ?
O4 C30 H30A . . 109.7 ?
C31 C30 H30A . . 109.7 ?
O4 C30 H30B . . 109.7 ?
C31 C30 H30B . . 109.7 ?
H30A C30 H30B . . 108.2 ?
C32 C31 C30 . . 109.2(6) ?
C32 C31 H31A . . 109.8 ?
C30 C31 H31A . . 109.8 ?
C32 C31 H31B . . 109.8 ?
C30 C31 H31B . . 109.8 ?
H31A C31 H31B . . 108.3 ?
C31 C32 C33 . . 113.7(7) ?
C31 C32 H32A . . 108.8 ?
C33 C32 H32A . . 108.8 ?
C31 C32 H32B . . 108.8 ?
C33 C32 H32B . . 108.8 ?
H32A C32 H32B . . 107.7 ?
O5 C33 N5 . . 122.6(7) ?
O5 C33 C32 . . 125.1(7) ?
N5 C33 C32 . . 112.2(7) ?
N6 C34 C35 . . 122.2(7) ?
N6 C34 H34 . . 118.9 ?
C35 C34 H34 . . 118.9 ?
C40 C35 C34 . . 119.8(7) ?
C40 C35 C36 . . 117.1(7) ?
C34 C35 C36 . . 123.0(7) ?
O6 C36 C37 . . 120.0(7) ?
O6 C36 C35 . . 119.9(7) ?
C37 C36 C35 . . 120.1(7) ?
C36 C37 C38 . . 121.3(7) ?
C36 C37 H37 . . 119.3 ?
C38 C37 H37 . . 119.3 ?
C39 C38 C37 . . 118.4(8) ?
C39 C38 H38 . . 120.8 ?
C37 C38 H38 . . 120.8 ?
C38 C39 C40 . . 122.0(7) ?
C38 C39 Cl2 . . 119.1(6) ?
C40 C39 Cl2 . . 118.7(6) ?
C39 C40 C35 . . 120.8(7) ?
C39 C40 H40 . . 119.6 ?
C35 C40 H40 . . 119.6 ?

loop_
_geom_bond_atom_site_label_1
_geom_bond_atom_site_label_2
_geom_bond_site_symmetry_2
_geom_bond_distance
_geom_bond_publ_flag
Cl1 C19 . 1.735(8) ?
Cl2 C39 . 1.756(8) ?
N1 C8 . 1.295(9) ?
N1 C9 . 1.352(8) ?
N2 C13 . 1.329(10) ?
N2 N3 . 1.414(9) ?
N2 H2 . 0.8600 ?
N3 C14 . 1.290(9) ?
N4 C28 . 1.328(10) ?
N4 C29 . 1.357(9) ?
N5 C33 . 1.363(10) ?
N5 N6 . 1.389(8) ?
N5 H5 . 0.8600 ?
N6 C34 . 1.283(9) ?
O1 C1 . 1.359(9) ?
O1 C10 . 1.426(8) ?
O2 C13 . 1.221(10) ?
O3 C16 . 1.378(9) ?
O3 H3 . 0.8200 ?
O4 C21 . 1.346(8) ?
O4 C30 . 1.429(9) ?
O5 C33 . 1.214(9) ?
O6 C36 . 1.353(9) ?
O6 H6 . 0.8200 ?
O7 H29 . 0.8498 ?
O7 H30 . 0.8474 ?
O8 H31 . 0.8522 ?
O8 H32 . 0.8505 ?
C1 C2 . 1.375(10) ?
C1 C9 . 1.420(10) ?
C2 C3 . 1.401(11) ?
C2 H2A . 0.9300 ?
C3 C4 . 1.361(11) ?
C3 H3A . 0.9300 ?
C4 C5 . 1.410(10) ?
C4 H4 . 0.9300 ?
C5 C6 . 1.407(10) ?
C5 C9 . 1.412(9) ?
C6 C7 . 1.365(10) ?
C6 H6A . 0.9300 ?
C7 C8 . 1.418(11) ?
C7 H7 . 0.9300 ?
C8 H8 . 0.9300 ?
C10 C11 . 1.534(10) ?
C10 H10A . 0.9700 ?
C10 H10B . 0.9700 ?
C11 C12 . 1.502(10) ?
C11 H11A . 0.9700 ?
C11 H11B . 0.9700 ?
C12 C13 . 1.495(11) ?
C12 H12A . 0.9700 ?
C12 H12B . 0.9700 ?
C14 C15 . 1.439(10) ?
C14 H14 . 0.9300 ?
C15 C16 . 1.392(10) ?
C15 C20 . 1.428(10) ?
C16 C17 . 1.358(11) ?
C17 C18 . 1.398(11) ?
C17 H17 . 0.9300 ?
C18 C19 . 1.360(11) ?
C18 H18 . 0.9300 ?
C19 C20 . 1.357(10) ?
C20 H20 . 0.9300 ?
C21 C22 . 1.380(10) ?
C21 C29 . 1.438(11) ?
C22 C23 . 1.403(11) ?
C22 H22 . 0.9300 ?
C23 C24 . 1.336(12) ?
C23 H23 . 0.9300 ?
C24 C25 . 1.374(11) ?
C24 H24 . 0.9300 ?
C25 C29 . 1.405(10) ?
C25 C26 . 1.431(11) ?
C26 C27 . 1.383(11) ?
C26 H26 . 0.9300 ?
C27 C28 . 1.395(11) ?
C27 H27 . 0.9300 ?
C28 H28 . 0.9300 ?
C30 C31 . 1.514(11) ?
C30 H30A . 0.9700 ?
C30 H30B . 0.9700 ?
C31 C32 . 1.504(11) ?
C31 H31A . 0.9700 ?
C31 H31B . 0.9700 ?
C32 C33 . 1.509(11) ?
C32 H32A . 0.9700 ?
C32 H32B . 0.9700 ?
C34 C35 . 1.414(10) ?
C34 H34 . 0.9300 ?
C35 C40 . 1.377(10) ?
C35 C36 . 1.440(10) ?
C36 C37 . 1.359(11) ?
C37 C38 . 1.380(11) ?
C37 H37 . 0.9300 ?
C38 C39 . 1.364(11) ?
C38 H38 . 0.9300 ?
C39 C40 . 1.367(11) ?
C40 H40 . 0.9300 ?

loop_
_geom_hbond_atom_site_label_D
_geom_hbond_atom_site_label_H
_geom_hbond_atom_site_label_A
_geom_hbond_site_symmetry_A
_geom_hbond_distance_DH
_geom_hbond_distance_HA
_geom_hbond_distance_DA
_geom_hbond_angle_DHA
N2 H2 O7 3_455 0.86 2.07 2.836(9) 147.3
N5 H5 O8 3 0.86 2.05 2.820(9) 148.5
O3 H3 N3 . 0.82 1.92 2.630(8) 144.0
O6 H6 N6 . 0.82 1.91 2.633(9) 147.1
O7 H29 N1 . 0.85 2.05 2.876(8) 165.1
O7 H30 O5 4_554 0.85 2.06 2.839(9) 152.6
O8 H31 N4 . 0.85 2.04 2.872(9) 166.3
O8 H32 O2 2 0.85 1.99 2.845(9) 179.6
C7 H7 O6 4_554 0.93 2.53 3.267(10) 137
C27 H27 O3 2_555 0.93 2.56 3.303(10) 137
C19 Cl1 Cg5 2_564 1.735(8) 3.632(4) 4.127(9) 93.8(3)
C39 Cl2 Cg1 4_555 1.756(8) 3.616(4) 4.109(9) 93.3(3)

loop_
_geom_torsion_atom_site_label_1
_geom_torsion_atom_site_label_2
_geom_torsion_atom_site_label_3
_geom_torsion_atom_site_label_4
_geom_torsion_site_symmetry_1
_geom_torsion_site_symmetry_2
_geom_torsion_site_symmetry_3
_geom_torsion_site_symmetry_4
_geom_torsion
_geom_torsion_publ_flag
C13 N2 N3 C14 . . . . -175.2(7) ?
C33 N5 N6 C34 . . . . 176.2(7) ?
C10 O1 C1 C2 . . . . 3.4(11) ?
C10 O1 C1 C9 . . . . -175.8(6) ?
O1 C1 C2 C3 . . . . 178.7(7) ?
C9 C1 C2 C3 . . . . -2.1(11) ?
C1 C2 C3 C4 . . . . 0.7(12) ?
C2 C3 C4 C5 . . . . 1.2(12) ?
C3 C4 C5 C6 . . . . 179.6(7) ?
C3 C4 C5 C9 . . . . -1.5(12) ?
C4 C5 C6 C7 . . . . 179.5(7) ?
C9 C5 C6 C7 . . . . 0.7(11) ?
C5 C6 C7 C8 . . . . -0.3(11) ?
C9 N1 C8 C7 . . . . 0.6(11) ?
C6 C7 C8 N1 . . . . -0.4(12) ?
C8 N1 C9 C5 . . . . -0.3(10) ?
C8 N1 C9 C1 . . . . -179.6(7) ?
C6 C5 C9 N1 . . . . -0.4(11) ?
C4 C5 C9 N1 . . . . -179.3(7) ?
C6 C5 C9 C1 . . . . 179.0(7) ?
C4 C5 C9 C1 . . . . 0.1(11) ?
O1 C1 C9 N1 . . . . 0.4(10) ?
C2 C1 C9 N1 . . . . -178.9(7) ?
O1 C1 C9 C5 . . . . -179.0(6) ?
C2 C1 C9 C5 . . . . 1.7(11) ?
C1 O1 C10 C11 . . . . 178.9(6) ?
O1 C10 C11 C12 . . . . -178.3(7) ?
C10 C11 C12 C13 . . . . -177.6(7) ?
N3 N2 C13 O2 . . . . -1.4(12) ?
N3 N2 C13 C12 . . . . -177.1(7) ?
C11 C12 C13 O2 . . . . 40.8(12) ?
C11 C12 C13 N2 . . . . -143.5(8) ?
N2 N3 C14 C15 . . . . -179.0(6) ?
N3 C14 C15 C16 . . . . 4.3(11) ?
N3 C14 C15 C20 . . . . -175.3(7) ?
C20 C15 C16 C17 . . . . -1.8(11) ?
C14 C15 C16 C17 . . . . 178.6(8) ?
C20 C15 C16 O3 . . . . 179.4(7) ?
C14 C15 C16 O3 . . . . -0.3(11) ?
O3 C16 C17 C18 . . . . -179.5(7) ?
C15 C16 C17 C18 . . . . 1.6(13) ?
C16 C17 C18 C19 . . . . -0.9(12) ?
C17 C18 C19 C20 . . . . 0.5(12) ?
C17 C18 C19 Cl1 . . . . -179.8(6) ?
C18 C19 C20 C15 . . . . -0.7(12) ?
Cl1 C19 C20 C15 . . . . 179.6(5) ?
C16 C15 C20 C19 . . . . 1.3(10) ?
C14 C15 C20 C19 . . . . -179.0(7) ?
C30 O4 C21 C22 . . . . -3.2(10) ?
C30 O4 C21 C29 . . . . 176.2(6) ?
O4 C21 C22 C23 . . . . 178.3(7) ?
C29 C21 C22 C23 . . . . -1.0(11) ?
C21 C22 C23 C24 . . . . 1.9(12) ?
C22 C23 C24 C25 . . . . -0.7(12) ?
C23 C24 C25 C29 . . . . -1.3(12) ?
C23 C24 C25 C26 . . . . -179.4(7) ?
C24 C25 C26 C27 . . . . 177.0(8) ?
C29 C25 C26 C27 . . . . -1.2(11) ?
C25 C26 C27 C28 . . . . 0.2(12) ?
C29 N4 C28 C27 . . . . -2.6(12) ?
C26 C27 C28 N4 . . . . 1.7(13) ?
C28 N4 C29 C25 . . . . 1.5(11) ?
C28 N4 C29 C21 . . . . -178.5(7) ?
C24 C25 C29 N4 . . . . -177.9(7) ?
C26 C25 C29 N4 . . . . 0.3(11) ?
C24 C25 C29 C21 . . . . 2.1(11) ?
C26 C25 C29 C21 . . . . -179.7(7) ?
O4 C21 C29 N4 . . . . -0.3(9) ?
C22 C21 C29 N4 . . . . 179.1(6) ?
O4 C21 C29 C25 . . . . 179.7(6) ?
C22 C21 C29 C25 . . . . -0.9(10) ?
C21 O4 C30 C31 . . . . -177.9(6) ?
O4 C30 C31 C32 . . . . 179.1(6) ?
C30 C31 C32 C33 . . . . 176.8(7) ?
N6 N5 C33 O5 . . . . -1.8(12) ?
N6 N5 C33 C32 . . . . 176.2(7) ?
C31 C32 C33 O5 . . . . -39.6(12) ?
C31 C32 C33 N5 . . . . 142.4(7) ?
N5 N6 C34 C35 . . . . -179.3(7) ?
N6 C34 C35 C40 . . . . 177.8(7) ?
N6 C34 C35 C36 . . . . -6.8(12) ?
C40 C35 C36 O6 . . . . 177.6(7) ?
C34 C35 C36 O6 . . . . 2.1(11) ?
C40 C35 C36 C37 . . . . -2.2(10) ?
C34 C35 C36 C37 . . . . -177.8(7) ?
O6 C36 C37 C38 . . . . -179.3(7) ?
C35 C36 C37 C38 . . . . 0.6(12) ?
C36 C37 C38 C39 . . . . -1.4(12) ?
C37 C38 C39 C40 . . . . 4.0(12) ?
C37 C38 C39 Cl2 . . . . 179.4(6) ?
C38 C39 C40 C35 . . . . -5.9(12) ?
Cl2 C39 C40 C35 . . . . 178.7(6) ?
C34 C35 C40 C39 . . . . -179.5(7) ?
C36 C35 C40 C39 . . . . 4.8(11) ?
